data_7247069
loop_
_publ_author_name
'Zamisa, Sizwe J.'
'Adeleke, Adesola A.'
'Devnarain, Nikita'
'Rhman, Mahasin Abdel'
'Owira, Peter M. O.'
'Omondi, Bernard'

_publ_section_title
;
 The link between relative stability constant of DNA- and
 BSA-chromenopyrimidine complexes and cytotoxicity towards human breast
 cancer cells (MCF-7)
;
_journal_issue 32
_journal_name_full 'RSC Advances'
_journal_page_first 21820
_journal_page_last 21837
_journal_paper_doi 10.1039/D3RA01741A
_journal_volume 13
_journal_year 2023
_chemical_formula_moiety 'C35 H30 F Fe N3 O2, C3 H6 O'
_chemical_formula_sum 'C38 H36 F Fe N3 O3'
_chemical_formula_weight 657.571
_space_group_crystal_system monoclinic
_space_group_IT_number 14
_space_group_name_Hall '-P 2yn'
_space_group_name_H-M_alt 'P 1 21/n 1'
_symmetry_Int_Tables_number 14
_audit_creation_date 2023-06-23
_audit_creation_method
;
Olex2 1.5-dev
(compiled 2023.04.26 svn.r751481ca for OlexSys, GUI svn.r6697)
;
_audit_update_record
;
2023-07-10 deposited with the CCDC.	2023-07-12 downloaded from the CCDC.
;
_cell_angle_alpha 90
_cell_angle_beta 97.846(2)
_cell_angle_gamma 90
_cell_formula_units_Z 4
_cell_length_a 11.1910(3)
_cell_length_b 10.9002(3)
_cell_length_c 25.9816(8)
_cell_measurement_reflns_used 8677
_cell_measurement_temperature 150.15
_cell_measurement_theta_max 27.12
_cell_measurement_theta_min 2.62
_cell_volume 3139.67(16)
_computing_molecular_graphics 'Olex2 1.5-dev (Dolomanov et al., 2009)'
_computing_publication_material 'Olex2 1.5-dev (Dolomanov et al., 2009)'
_computing_structure_refinement 'olex2.refine 1.5-dev (Bourhis et al., 2015)'
_computing_structure_solution 'SHELXS  (Sheldrick, 2008)'
_diffrn_ambient_temperature 150.15
_diffrn_detector_area_resol_mean 7.9
_diffrn_detector_type 'CCD area detector'
_diffrn_measured_fraction_theta_full 0.9972
_diffrn_measured_fraction_theta_max 0.9566
_diffrn_measurement_device 'three-circle diffractometer'
_diffrn_measurement_device_type 'Bruker SMART APEX2 area detector'
_diffrn_measurement_method '\w and \f scans'
_diffrn_radiation_type 'Mo K\a'
_diffrn_radiation_wavelength 0.71073
_diffrn_reflns_av_R_equivalents 0.0246
_diffrn_reflns_av_unetI/netI 0.0302
_diffrn_reflns_Laue_measured_fraction_full 0.9972
_diffrn_reflns_Laue_measured_fraction_max 0.9566
_diffrn_reflns_limit_h_max 12
_diffrn_reflns_limit_h_min -13
_diffrn_reflns_limit_k_max 12
_diffrn_reflns_limit_k_min -13
_diffrn_reflns_limit_l_max 33
_diffrn_reflns_limit_l_min -25
_diffrn_reflns_number 22501
_diffrn_reflns_point_group_measured_fraction_full 0.9972
_diffrn_reflns_point_group_measured_fraction_max 0.9566
_diffrn_reflns_theta_full 25.2417
_diffrn_reflns_theta_max 27.18
_diffrn_reflns_theta_min 1.90
_exptl_absorpt_coefficient_mu 0.530
_exptl_absorpt_correction_T_max 0.940
_exptl_absorpt_correction_T_min 0.882
_exptl_absorpt_correction_type multi-scan
_exptl_absorpt_process_details 'SADABS (Bruker)'
_exptl_crystal_colour orange
_exptl_crystal_colour_primary orange
_exptl_crystal_density_diffrn 1.391
_exptl_crystal_description block
_exptl_crystal_F_000 1378.300
_exptl_crystal_recrystallization_method 'Re-crystallisation from solvent: Acetone'
_exptl_crystal_size_max 0.22
_exptl_crystal_size_mid 0.19
_exptl_crystal_size_min 0.14
_refine_diff_density_max 0.5040
_refine_diff_density_min -0.4195
_refine_diff_density_rms 0.0746
_refine_ls_d_res_high 0.7779
_refine_ls_d_res_low 10.7279
_refine_ls_goodness_of_fit_ref 1.0469
_refine_ls_hydrogen_treatment mixed
_refine_ls_matrix_type full
_refine_ls_number_constraints 72
_refine_ls_number_parameters 443
_refine_ls_number_reflns 6680
_refine_ls_number_restraints 16
_refine_ls_restrained_S_all 1.0443
_refine_ls_R_factor_all 0.0466
_refine_ls_R_factor_gt 0.0339
_refine_ls_shift/su_max -0.0008
_refine_ls_shift/su_mean 0.0000
_refine_ls_structure_factor_coef Fsqd
_refine_ls_weighting_details 'w=1/[\s^2^(Fo^2^)+(0.0360P)^2^+1.7535P] where P=(Fo^2^+2Fc^2^)/3'
_refine_ls_weighting_scheme calc
_refine_ls_wR_factor_gt 0.0772
_refine_ls_wR_factor_ref 0.0836
_reflns_Friedel_coverage 0.0
_reflns_limit_h_max 11
_reflns_limit_h_min -13
_reflns_limit_k_max 13
_reflns_limit_k_min 0
_reflns_limit_l_max 33
_reflns_limit_l_min -10
_reflns_number_gt 5505
_reflns_number_total 6680
_reflns_threshold_expression I>=2u(I)
_cod_data_source_file d3ra01741a2.cif
_cod_data_source_block 3j
_cod_database_code 7247069
_olex2_refinement_description
;
1. Fixed Uiso
 At 1.2 times of:
  All C(H) groups, All C(H,H) groups, All N(H) groups
 At 1.5 times of:
  All C(H,H,H) groups
2. Restrained distances
 N3-H3
 0.88 with sigma of 0.001
 O1S-C2S \\sim O1t-C2t
 with sigma of 0.02
 C1S-C2S \\sim C1t-C2t
 with sigma of 0.02
 C2S-C3S \\sim C2t-C3t
 with sigma of 0.02
 O1S-C1S \\sim O1t-C1t
 with sigma of 0.04
 O1S-C3S \\sim O1t-C3t
 with sigma of 0.04
 C1S-C3S \\sim C1t-C3t
 with sigma of 0.04
3. Uiso/Uaniso restraints and constraints
O1t \\sim C2t \\sim C1t \\sim C3t: within 2A with sigma of 0.001 and sigma for
terminal atoms of 0.002 within 2A
4. Others
 Sof(F1)=Sof(O1t)=Sof(C2t)=Sof(C1t)=Sof(C3t)=Sof(H1ta)=Sof(H1tb)=Sof(H1tc)=
 Sof(H3ta)=Sof(H3tb)=Sof(H3tc)=Sof(H13)=Sof(H1ta)=Sof(H1tb)=Sof(H1tc)=Sof(H3ta)=
 Sof(H3tb)=Sof(H3tc)=1-FVAR(1)
 Sof(F1A)=Sof(H17)=Sof(O1S)=Sof(C2S)=Sof(H1Sb)=Sof(H1Sc)=Sof(H1Sa)=Sof(C1S)=
 Sof(H3Sc)=Sof(C3S)=Sof(H3Sa)=Sof(H3Sb)=Sof(H1Sa)=Sof(H1Sb)=Sof(H1Sc)=Sof(H3Sa)=
 Sof(H3Sb)=Sof(H3Sc)=FVAR(1)
5.a Ternary CH refined with riding coordinates:
 C31(H31), C32(H32), C33(H33), C34(H34), C35(H35), C30(H30), C27(H27),
 C28(H28), C29(H29), C7(H7)
5.b Secondary CH2 refined with riding coordinates:
 C2(H2a,H2b), C4(H4a,H4b)
5.c Me refined with riding coordinates:
 C18(H18a,H18b,H18c), C19(H19a,H19b,H19c)
5.d Aromatic/amide H refined with riding coordinates:
 C21(H21), C10(H10), C16(H16), C15(H15), C14(H14), C25(H25), C24(H24),
 C23(H23), C17(H17), C13(H13)
5.e Idealised Me refined as rotating group:
 C1t(H1ta,H1tb,H1tc), C3t(H3ta,H3tb,H3tc), C1S(H1Sa,H1Sb,H1Sc), C3S(H3Sa,H3Sb,
 H3Sc)
;
_olex2_submission_special_instructions 'No special instructions were received'

loop_
_space_group_symop_id
_space_group_symop_operation_xyz
1 x,y,z
2 -x+1/2,y+1/2,-z+1/2
3 -x,-y,-z
4 x-1/2,-y-1/2,z-1/2

loop_
_atom_site_label
_atom_site_type_symbol
_atom_site_fract_x
_atom_site_fract_y
_atom_site_fract_z
_atom_site_U_iso_or_equiv
_atom_site_adp_type
_atom_site_occupancy
_atom_site_refinement_flags_posn
_atom_site_refinement_flags_occupancy
_atom_site_disorder_group
Fe1 Fe 0.46194(2) 0.66301(2) 0.212439(9) 0.01556(8) Uani 1.000000 . . .
O1 O 1.10610(11) 0.33435(11) 0.16127(4) 0.0212(3) Uani 1.000000 . . .
O2 O 1.00882(10) 0.25673(11) -0.01794(4) 0.0173(3) Uani 1.000000 . . .
O1S O 0.87598(13) 0.59018(13) 0.16149(6) 0.0340(4) Uani 0.935(2) D P 1
N2 N 0.74297(12) 0.51237(13) -0.04208(5) 0.0163(3) Uani 1.000000 . . .
N1 N 0.87738(13) 0.36650(13) -0.07241(5) 0.0181(3) Uani 1.000000 . . .
C31 C 0.49020(18) 0.48273(16) 0.19556(7) 0.0250(4) Uani 1.000000 . . .
H31 H 0.50233(18) 0.44909(16) 0.16084(7) 0.0299(5) Uiso 1.000000 R . .
C32 C 0.58238(18) 0.52613(17) 0.23456(8) 0.0270(4) Uani 1.000000 . . .
H32 H 0.67077(18) 0.52803(17) 0.23211(8) 0.0324(5) Uiso 1.000000 R . .
C33 C 0.52656(18) 0.56671(17) 0.27749(7) 0.0260(4) Uani 1.000000 . . .
H33 H 0.56878(18) 0.60202(17) 0.31059(7) 0.0312(5) Uiso 1.000000 R . .
C34 C 0.40089(17) 0.54797(16) 0.26524(7) 0.0223(4) Uani 1.000000 . . .
H34 H 0.33874(17) 0.56850(16) 0.28812(7) 0.0268(5) Uiso 1.000000 R . .
C35 C 0.37786(17) 0.49579(16) 0.21479(7) 0.0217(4) Uani 1.000000 . . .
H35 H 0.29688(17) 0.47348(16) 0.19590(7) 0.0261(5) Uiso 1.000000 R . .
C30 C 0.35639(16) 0.77900(15) 0.16333(6) 0.0173(4) Uani 1.000000 . . .
H30 H 0.27777(16) 0.75737(15) 0.14217(6) 0.0207(4) Uiso 1.000000 R . .
C26 C 0.47291(15) 0.76634(15) 0.14721(6) 0.0165(4) Uani 1.000000 . . .
C27 C 0.55991(16) 0.80612(15) 0.18955(7) 0.0188(4) Uani 1.000000 . . .
H27 H 0.64937(16) 0.80764(15) 0.18991(7) 0.0225(4) Uiso 1.000000 R . .
C28 C 0.49691(17) 0.84235(16) 0.23116(7) 0.0206(4) Uani 1.000000 . . .
H28 H 0.53450(17) 0.87379(16) 0.26578(7) 0.0247(4) Uiso 1.000000 R . .
C29 C 0.37153(16) 0.82603(15) 0.21498(7) 0.0193(4) Uani 1.000000 . . .
H29 H 0.30548(16) 0.84344(15) 0.23627(7) 0.0232(4) Uiso 1.000000 R . .
C22 C 0.49929(15) 0.72224(15) 0.09607(6) 0.0157(3) Uani 1.000000 . . .
C21 C 0.60459(15) 0.65633(15) 0.09244(6) 0.0159(3) Uani 1.000000 . . .
H21 H 0.65912(15) 0.64025(15) 0.12303(6) 0.0191(4) Uiso 1.000000 R . .
C20 C 0.63135(15) 0.61355(15) 0.04470(6) 0.0148(3) Uani 1.000000 . . .
N3 N 0.73759(13) 0.54238(13) 0.04648(5) 0.0161(3) Uani 1.000000 D . .
H3 H 0.7764(14) 0.5346(17) 0.0781(3) 0.0194(4) Uiso 1.000000 DR . .
C9 C 0.78488(15) 0.48348(14) 0.00743(6) 0.0141(3) Uani 1.000000 . . .
C10 C 0.79035(16) 0.45056(15) -0.07845(6) 0.0178(4) Uani 1.000000 . . .
H10 H 0.75787(16) 0.46874(15) -0.11332(6) 0.0213(4) Uiso 1.000000 R . .
C11 C 0.91776(15) 0.34237(15) -0.02262(6) 0.0155(3) Uani 1.000000 . . .
C8 C 0.87581(15) 0.39399(15) 0.01982(6) 0.0142(3) Uani 1.000000 . . .
C7 C 0.92314(15) 0.35288(15) 0.07465(6) 0.0136(3) Uani 1.000000 . . .
H7 H 0.93803(15) 0.42780(15) 0.09681(6) 0.0163(4) Uiso 1.000000 R . .
C12 C 0.83387(15) 0.27128(15) 0.09845(6) 0.0153(3) Uani 1.000000 . . .
C17 C 0.78390(16) 0.30717(16) 0.14252(7) 0.0193(4) Uani 1.000000 . . .
C16 C 0.70481(17) 0.23225(17) 0.16482(7) 0.0246(4) Uani 1.000000 . . .
H16 H 0.67167(17) 0.25946(17) 0.19460(7) 0.0296(5) Uiso 1.000000 R . .
C15 C 0.67407(16) 0.11803(18) 0.14381(7) 0.0247(4) Uani 1.000000 . . .
H15 H 0.62068(16) 0.06641(18) 0.15935(7) 0.0297(5) Uiso 1.000000 R . .
C14 C 0.72151(16) 0.07925(17) 0.09997(7) 0.0235(4) Uani 1.000000 . . .
H14 H 0.70093(16) 0.00128(17) 0.08499(7) 0.0282(5) Uiso 1.000000 R . .
C13 C 0.79913(16) 0.15621(16) 0.07860(7) 0.0190(4) Uani 1.000000 . . .
C6 C 1.04273(15) 0.28884(15) 0.07362(6) 0.0142(3) Uani 1.000000 . . .
C1 C 1.07553(15) 0.24177(15) 0.03005(6) 0.0151(3) Uani 1.000000 . . .
C2 C 1.18696(15) 0.16952(16) 0.02632(6) 0.0175(3) Uani 1.000000 . . .
H2a H 1.16778(15) 0.10196(16) 0.00107(6) 0.0210(4) Uiso 1.000000 R . .
H2b H 1.24750(15) 0.22313(16) 0.01318(6) 0.0210(4) Uiso 1.000000 R . .
C3 C 1.24090(15) 0.11557(16) 0.07900(7) 0.0175(4) Uani 1.000000 . . .
C18 C 1.36840(16) 0.06829(17) 0.07494(7) 0.0232(4) Uani 1.000000 . . .
H18a H 1.41848(16) 0.13612(17) 0.06538(7) 0.0348(6) Uiso 1.000000 R . .
H18b H 1.40391(16) 0.03443(17) 0.10851(7) 0.0348(6) Uiso 1.000000 R . .
H18c H 1.36426(16) 0.00412(17) 0.04834(7) 0.0348(6) Uiso 1.000000 R . .
C4 C 1.24723(15) 0.21891(16) 0.11935(7) 0.0186(4) Uani 1.000000 . . .
H4a H 1.27633(15) 0.18431(16) 0.15403(7) 0.0224(4) Uiso 1.000000 R . .
H4b H 1.30711(15) 0.28035(16) 0.11126(7) 0.0224(4) Uiso 1.000000 R . .
C5 C 1.12815(15) 0.28312(15) 0.12172(6) 0.0155(3) Uani 1.000000 . . .
C19 C 1.16207(16) 0.00982(16) 0.09395(7) 0.0205(4) Uani 1.000000 . . .
H19a H 1.15913(16) -0.05518(16) 0.06775(7) 0.0308(6) Uiso 1.000000 R . .
H19b H 1.19642(16) -0.02294(16) 0.12789(7) 0.0308(6) Uiso 1.000000 R . .
H19c H 1.08026(16) 0.04001(16) 0.09577(7) 0.0308(6) Uiso 1.000000 R . .
C25 C 0.55189(15) 0.63868(15) -0.00048(6) 0.0165(3) Uani 1.000000 . . .
H25 H 0.56888(15) 0.61062(15) -0.03334(6) 0.0198(4) Uiso 1.000000 R . .
C24 C 0.44790(15) 0.70525(16) 0.00352(6) 0.0168(4) Uani 1.000000 . . .
H24 H 0.39409(15) 0.72301(16) -0.02711(6) 0.0202(4) Uiso 1.000000 R . .
C23 C 0.42037(15) 0.74654(15) 0.05093(7) 0.0169(3) Uani 1.000000 . . .
H23 H 0.34812(15) 0.79116(15) 0.05268(7) 0.0203(4) Uiso 1.000000 R . .
C1S C 0.9208(4) 0.7946(3) 0.14001(15) 0.0302(7) Uani 0.935(2) D P 1
C2S C 0.94141(19) 0.67889(19) 0.17042(9) 0.0247(5) Uani 0.935(2) D P 1
C3S C 1.0483(3) 0.6762(3) 0.21230(10) 0.0405(7) Uani 0.935(2) D P 1
F1A F 0.84162(10) 0.11809(10) 0.03471(4) 0.0235(3) Uani 0.935(2) . P 1
F1 F 0.7925(14) 0.4210(15) 0.1556(6) 0.023(4) Uiso 0.065(2) . P 2
H17 H 0.80463(16) 0.38499(16) 0.15763(7) 0.0231(4) Uiso 0.935(2) R P 1
O1t O 0.843(2) 0.659(2) 0.2060(9) 0.037(5) Uiso 0.065(2) D P 2
C2t C 0.937(3) 0.695(4) 0.1923(14) 0.036(5) Uiso 0.065(2) D P 2
C1t C 0.935(7) 0.775(7) 0.147(2) 0.036(5) Uiso 0.065(2) D P 2
C3t C 1.045(4) 0.670(6) 0.2297(16) 0.036(5) Uiso 0.065(2) D P 2
H13 H 0.83087(16) 0.12905(16) 0.04848(7) 0.0228(4) Uiso 0.065(2) R P 2
H1ta H 0.864(15) 0.829(18) 0.145(6) 0.053(8) Uiso 0.065(2) GR P 2
H1tb H 1.008(13) 0.825(19) 0.151(6) 0.053(8) Uiso 0.065(2) GR P 2
H1tc H 0.93(3) 0.726(7) 0.116(3) 0.053(8) Uiso 0.065(2) GR P 2
H3ta H 1.099(11) 0.615(18) 0.214(4) 0.053(8) Uiso 0.065(2) GR P 2
H3tb H 1.087(12) 0.747(6) 0.239(7) 0.053(8) Uiso 0.065(2) GR P 2
H3tc H 1.021(4) 0.63(2) 0.261(4) 0.053(8) Uiso 0.065(2) GR P 2
H1Sa H 0.8496(10) 0.7853(6) 0.1138(5) 0.0453(10) Uiso 0.935(2) GR P 1
H1Sb H 0.9076(16) 0.8623(4) 0.16343(18) 0.0453(10) Uiso 0.935(2) GR P 1
H1Sc H 0.9915(7) 0.8125(9) 0.1228(6) 0.0453(10) Uiso 0.935(2) GR P 1
H3Sa H 1.0455(9) 0.6015(8) 0.2331(4) 0.0607(11) Uiso 0.935(2) GR P 1
H3Sb H 1.1228(3) 0.6770(17) 0.19640(10) 0.0607(11) Uiso 0.935(2) GR P 1
H3Sc H 1.0462(9) 0.7483(9) 0.2347(4) 0.0607(11) Uiso 0.935(2) GR P 1

loop_
_atom_site_aniso_label
_atom_site_aniso_U_11
_atom_site_aniso_U_22
_atom_site_aniso_U_33
_atom_site_aniso_U_12
_atom_site_aniso_U_13
_atom_site_aniso_U_23
Fe1 0.01797(14) 0.01348(13) 0.01491(12) 0.00172(10) 0.00115(9) 0.00091(9)
O1 0.0210(7) 0.0252(7) 0.0166(6) 0.0019(5) -0.0004(5) -0.0009(5)
O2 0.0186(6) 0.0184(6) 0.0145(6) 0.0046(5) 0.0011(5) -0.0004(5)
O1S 0.0282(9) 0.0210(8) 0.0493(10) -0.0046(6) -0.0073(7) 0.0009(7)
N2 0.0173(8) 0.0156(7) 0.0153(7) 0.0003(6) 0.0001(6) 0.0022(5)
N1 0.0221(8) 0.0183(8) 0.0137(7) 0.0011(6) 0.0015(6) 0.0007(6)
C31 0.0378(12) 0.0140(9) 0.0240(9) 0.0044(8) 0.0075(8) 0.0032(7)
C32 0.0230(10) 0.0188(9) 0.0383(11) 0.0063(7) 0.0007(9) 0.0098(8)
C33 0.0329(11) 0.0201(9) 0.0220(9) -0.0015(8) -0.0074(8) 0.0065(7)
C34 0.0289(11) 0.0210(9) 0.0166(8) -0.0022(8) 0.0017(8) 0.0045(7)
C35 0.0298(10) 0.0159(9) 0.0181(8) -0.0032(7) -0.0014(8) 0.0039(7)
C30 0.0189(9) 0.0143(8) 0.0185(8) 0.0043(7) 0.0020(7) 0.0020(7)
C26 0.0195(9) 0.0117(8) 0.0183(8) 0.0024(6) 0.0022(7) 0.0026(6)
C27 0.0200(9) 0.0136(8) 0.0224(9) -0.0008(7) 0.0021(7) 0.0013(7)
C28 0.0279(10) 0.0132(8) 0.0201(8) 0.0005(7) 0.0010(7) -0.0016(7)
C29 0.0242(10) 0.0154(9) 0.0188(8) 0.0048(7) 0.0043(7) 0.0003(7)
C22 0.0180(9) 0.0113(8) 0.0184(8) -0.0022(6) 0.0041(7) 0.0025(6)
C21 0.0170(9) 0.0149(8) 0.0153(8) 0.0001(7) -0.0001(7) 0.0030(6)
C20 0.0148(9) 0.0120(8) 0.0180(8) -0.0005(6) 0.0034(7) 0.0024(6)
N3 0.0169(8) 0.0179(7) 0.0129(7) 0.0043(6) -0.0006(6) 0.0020(6)
C9 0.0142(8) 0.0117(8) 0.0161(8) -0.0020(6) 0.0016(6) 0.0012(6)
C10 0.0217(9) 0.0168(9) 0.0143(8) -0.0005(7) 0.0007(7) 0.0032(6)
C11 0.0166(9) 0.0124(8) 0.0174(8) -0.0006(7) 0.0016(7) 0.0009(6)
C8 0.0139(9) 0.0135(8) 0.0149(8) -0.0017(6) 0.0008(7) 0.0011(6)
C7 0.0143(8) 0.0132(8) 0.0129(7) 0.0017(6) 0.0003(6) -0.0007(6)
C12 0.0125(8) 0.0173(9) 0.0148(8) 0.0024(6) -0.0025(6) 0.0043(6)
C17 0.0183(9) 0.0188(9) 0.0206(9) 0.0036(7) 0.0021(7) 0.0039(7)
C16 0.0232(10) 0.0273(10) 0.0249(9) 0.0052(8) 0.0084(8) 0.0062(8)
C15 0.0158(9) 0.0267(10) 0.0314(10) -0.0014(7) 0.0024(8) 0.0122(8)
C14 0.0216(10) 0.0166(9) 0.0298(10) -0.0026(7) -0.0051(8) 0.0052(7)
C13 0.0181(9) 0.0201(9) 0.0176(8) 0.0022(7) -0.0019(7) 0.0015(7)
C6 0.0140(8) 0.0117(8) 0.0166(8) -0.0003(6) 0.0007(7) 0.0018(6)
C1 0.0165(9) 0.0111(8) 0.0171(8) -0.0012(6) 0.0004(7) 0.0016(6)
C2 0.0180(9) 0.0155(8) 0.0197(8) 0.0013(7) 0.0047(7) 0.0013(7)
C3 0.0158(9) 0.0150(8) 0.0217(9) 0.0015(7) 0.0020(7) 0.0027(7)
C18 0.0187(10) 0.0192(9) 0.0317(10) 0.0037(7) 0.0035(8) 0.0043(8)
C4 0.0157(9) 0.0180(9) 0.0210(9) -0.0002(7) -0.0017(7) 0.0035(7)
C5 0.0167(9) 0.0125(8) 0.0172(8) -0.0030(6) 0.0021(7) 0.0028(6)
C19 0.0211(10) 0.0160(9) 0.0246(9) 0.0006(7) 0.0037(8) 0.0033(7)
C25 0.0183(9) 0.0160(9) 0.0155(8) -0.0007(6) 0.0036(7) 0.0022(6)
C24 0.0155(9) 0.0170(8) 0.0172(8) -0.0005(6) -0.0004(7) 0.0049(6)
C23 0.0142(9) 0.0143(8) 0.0223(9) 0.0017(6) 0.0024(7) 0.0038(7)
C1S 0.0410(18) 0.0192(16) 0.0326(17) -0.0018(13) 0.0123(13) -0.0026(10)
C2S 0.0242(11) 0.0212(11) 0.0290(11) -0.0019(8) 0.0052(9) -0.0048(9)
C3S 0.0365(14) 0.0392(15) 0.0422(17) -0.0110(11) -0.0076(14) 0.0011(16)
F1A 0.0294(7) 0.0193(6) 0.0219(6) -0.0024(5) 0.0040(5) -0.0060(4)

loop_
_atom_type_symbol
_atom_type_scat_dispersion_real
_atom_type_scat_dispersion_imag
_atom_type_scat_Cromer_Mann_a1
_atom_type_scat_Cromer_Mann_a2
_atom_type_scat_Cromer_Mann_a3
_atom_type_scat_Cromer_Mann_a4
_atom_type_scat_Cromer_Mann_b1
_atom_type_scat_Cromer_Mann_b2
_atom_type_scat_Cromer_Mann_b3
_atom_type_scat_Cromer_Mann_b4
_atom_type_scat_Cromer_Mann_c
_atom_type_scat_source
_atom_type_scat_dispersion_source
C 0.00313 0.00162 2.31000 1.02000 1.58860 0.86500 20.84390 10.20750 0.56870 51.65120 0.21560 'International Tables Volume C Table 6.1.1.4 (pp. 500-502)' 'Brennan, Cowan, Rev. Sci. Instrum., 1992, 63, 850'
F 0.01756 0.01033 3.53920 2.64120 1.51700 1.02430 10.28250 4.29440 0.26150 26.14760 0.27760 'International Tables Volume C Table 6.1.1.4 (pp. 500-502)' 'Brennan, Cowan, Rev. Sci. Instrum., 1992, 63, 850'
Fe 0.34785 0.84958 11.76950 7.35730 3.52220 2.30450 4.76110 0.30720 15.35350 76.88050 1.03690 'International Tables Volume C Table 6.1.1.4 (pp. 500-502)' 'Brennan, Cowan, Rev. Sci. Instrum., 1992, 63, 850'
H 0.00000 0.00000 0.49300 0.32291 0.14019 0.04081 10.51090 26.12570 3.14236 57.79970 0.00304 'International Tables Volume C Table 6.1.1.4 (pp. 500-502)' 'Brennan, Cowan, Rev. Sci. Instrum., 1992, 63, 850'
N 0.00612 0.00332 12.21260 3.13220 2.01250 1.16630 0.00570 9.89330 28.99750 0.58260 -11.52900 'International Tables Volume C Table 6.1.1.4 (pp. 500-502)' 'Brennan, Cowan, Rev. Sci. Instrum., 1992, 63, 850'
O 0.01085 0.00610 3.04850 2.28680 1.54630 0.86700 13.27710 5.70110 0.32390 32.90890 0.25080 'International Tables Volume C Table 6.1.1.4 (pp. 500-502)' 'Brennan, Cowan, Rev. Sci. Instrum., 1992, 63, 850'

loop_
_geom_angle_atom_site_label_1
_geom_angle_atom_site_label_2
_geom_angle_atom_site_label_3
_geom_angle
_geom_angle_site_symmetry_1
_geom_angle_site_symmetry_3
_geom_angle_publ_flag
C32 Fe1 C31 40.79(8) . . y
C33 Fe1 C31 68.61(7) . . y
C33 Fe1 C32 40.81(8) . . y
C34 Fe1 C31 68.31(7) . . y
C34 Fe1 C32 68.33(8) . . y
C34 Fe1 C33 40.54(7) . . y
C35 Fe1 C31 40.55(8) . . y
C35 Fe1 C32 68.32(8) . . y
C35 Fe1 C33 68.31(7) . . y
C35 Fe1 C34 40.52(7) . . y
C30 Fe1 C31 123.43(7) . . y
C30 Fe1 C32 158.12(7) . . y
C30 Fe1 C33 160.51(7) . . y
C30 Fe1 C34 125.36(7) . . y
C30 Fe1 C35 109.75(7) . . y
C26 Fe1 C31 108.75(7) . . y
C26 Fe1 C32 121.48(7) . . y
C26 Fe1 C33 156.01(8) . . y
C26 Fe1 C34 162.57(7) . . y
C26 Fe1 C35 126.18(7) . . y
C26 Fe1 C30 40.77(7) . . y
C27 Fe1 C31 124.49(7) . . y
C27 Fe1 C32 106.29(8) . . y
C27 Fe1 C33 119.45(7) . . y
C27 Fe1 C34 155.02(7) . . y
C27 Fe1 C35 162.23(7) . . y
C27 Fe1 C30 68.56(7) . . y
C27 Fe1 C26 40.98(7) . . y
C28 Fe1 C31 160.19(8) . . y
C28 Fe1 C32 122.41(8) . . y
C28 Fe1 C33 105.14(7) . . y
C28 Fe1 C34 119.92(7) . . y
C28 Fe1 C35 156.41(7) . . y
C28 Fe1 C30 68.48(7) . . y
C28 Fe1 C26 68.89(7) . . y
C28 Fe1 C27 40.87(7) . . y
C29 Fe1 C31 158.45(8) . . y
C29 Fe1 C32 159.19(8) . . y
C29 Fe1 C33 122.74(7) . . y
C29 Fe1 C34 107.37(7) . . y
C29 Fe1 C35 122.52(7) . . y
C29 Fe1 C30 40.65(6) . . y
C29 Fe1 C26 68.68(7) . . y
C29 Fe1 C27 68.54(7) . . y
C29 Fe1 C28 40.63(7) . . y
C1 O2 C11 117.74(12) . . ?
C10 N2 C9 116.14(14) . . ?
C11 N1 C10 113.25(14) . . ?
H31 C31 Fe1 126.09(5) . . ?
C32 C31 Fe1 69.33(10) . . ?
C32 C31 H31 126.09(11) . . ?
C35 C31 Fe1 70.05(10) . . ?
C35 C31 H31 126.09(11) . . ?
C35 C31 C32 107.81(16) . . ?
C31 C32 Fe1 69.88(10) . . ?
H32 C32 Fe1 126.02(6) . . ?
H32 C32 C31 126.02(11) . . ?
C33 C32 Fe1 69.46(10) . . ?
C33 C32 C31 107.96(17) . . ?
C33 C32 H32 126.02(11) . . ?
C32 C33 Fe1 69.73(10) . . ?
H33 C33 Fe1 126.01(5) . . ?
H33 C33 C32 126.01(11) . . ?
C34 C33 Fe1 70.00(10) . . ?
C34 C33 C32 107.98(16) . . ?
C34 C33 H33 126.01(11) . . ?
C33 C34 Fe1 69.46(10) . . ?
H34 C34 Fe1 125.81(5) . . ?
H34 C34 C33 125.81(11) . . ?
C35 C34 Fe1 70.20(10) . . ?
C35 C34 C33 108.38(17) . . ?
C35 C34 H34 125.81(11) . . ?
C31 C35 Fe1 69.40(10) . . ?
C34 C35 Fe1 69.28(10) . . ?
C34 C35 C31 107.86(16) . . ?
H35 C35 Fe1 126.06(5) . . ?
H35 C35 C31 126.06(11) . . ?
H35 C35 C34 126.06(11) . . ?
H30 C30 Fe1 125.82(5) . . ?
C26 C30 Fe1 69.64(9) . . ?
C26 C30 H30 125.82(10) . . ?
C29 C30 Fe1 69.62(10) . . ?
C29 C30 H30 125.82(10) . . ?
C29 C30 C26 108.35(15) . . ?
C30 C26 Fe1 69.59(9) . . ?
C27 C26 Fe1 69.09(9) . . ?
C27 C26 C30 107.28(15) . . ?
C22 C26 Fe1 127.21(12) . . ?
C22 C26 C30 126.59(15) . . ?
C22 C26 C27 126.12(15) . . ?
C26 C27 Fe1 69.93(10) . . ?
H27 C27 Fe1 125.92(5) . . ?
H27 C27 C26 125.92(10) . . ?
C28 C27 Fe1 69.49(10) . . ?
C28 C27 C26 108.16(15) . . ?
C28 C27 H27 125.92(10) . . ?
C27 C28 Fe1 69.64(10) . . ?
H28 C28 Fe1 125.91(5) . . ?
H28 C28 C27 125.91(10) . . ?
C29 C28 Fe1 70.10(10) . . ?
C29 C28 C27 108.18(15) . . ?
C29 C28 H28 125.91(10) . . ?
C30 C29 Fe1 69.73(9) . . ?
C28 C29 Fe1 69.27(10) . . ?
C28 C29 C30 108.03(15) . . ?
H29 C29 Fe1 125.98(5) . . ?
H29 C29 C30 125.98(10) . . ?
H29 C29 C28 125.98(10) . . ?
C21 C22 C26 120.14(15) . . ?
C23 C22 C26 120.82(15) . . ?
C23 C22 C21 119.03(15) . . ?
H21 C21 C22 119.39(10) . . ?
C20 C21 C22 121.22(15) . . ?
C20 C21 H21 119.39(10) . . ?
N3 C20 C21 115.82(14) . . ?
C25 C20 C21 119.43(15) . . ?
C25 C20 N3 124.70(15) . . ?
H3 N3 C20 112.9(12) . . ?
C9 N3 C20 129.94(14) . . ?
C9 N3 H3 117.2(12) . . ?
N3 C9 N2 118.70(15) . . ?
C8 C9 N2 121.68(15) . . ?
C8 C9 N3 119.62(14) . . ?
N1 C10 N2 128.48(15) . . ?
H10 C10 N2 115.76(9) . . ?
H10 C10 N1 115.76(9) . . ?
N1 C11 O2 111.57(14) . . ?
C8 C11 O2 122.44(15) . . ?
C8 C11 N1 125.99(16) . . ?
C11 C8 C9 114.39(15) . . ?
C7 C8 C9 124.41(14) . . ?
C7 C8 C11 121.17(15) . . ?
H7 C7 C8 107.98(9) . . ?
C12 C7 C8 112.80(13) . . ?
C12 C7 H7 107.98(9) . . ?
C6 C7 C8 108.41(13) . . ?
C6 C7 H7 107.98(9) . . ?
C6 C7 C12 111.53(13) . . ?
C17 C12 C7 121.67(15) . . ?
C13 C12 C7 122.62(15) . . ?
C13 C12 C17 115.69(16) . . ?
C16 C17 C12 121.79(17) . . ?
F1 C17 C12 117.6(7) . . ?
F1 C17 C16 119.1(7) . . ?
H17 C17 C12 119.10(10) . . ?
H17 C17 C16 119.10(11) . . ?
H17 C17 F1 12.7(7) . . ?
H16 C16 C17 119.90(11) . . ?
C15 C16 C17 120.20(17) . . ?
C15 C16 H16 119.90(11) . . ?
H15 C15 C16 120.14(11) . . ?
C14 C15 C16 119.72(17) . . ?
C14 C15 H15 120.14(11) . . ?
H14 C14 C15 120.70(11) . . ?
C13 C14 C15 118.59(17) . . ?
C13 C14 H14 120.70(11) . . ?
C14 C13 C12 124.00(17) . . ?
F1A C13 C12 118.34(15) . . ?
F1A C13 C14 117.64(16) . . ?
H13 C13 C12 118.00(10) . . ?
H13 C13 C14 118.00(11) . . ?
H13 C13 F1A 1.56(9) . . ?
C1 C6 C7 122.48(15) . . ?
C5 C6 C7 118.65(14) . . ?
C5 C6 C1 118.81(15) . . ?
C6 C1 O2 122.99(15) . . ?
C2 C1 O2 111.10(13) . . ?
C2 C1 C6 125.90(15) . . ?
H2a C2 C1 109.20(9) . . ?
H2b C2 C1 109.20(9) . . ?
H2b C2 H2a 107.9 . . ?
C3 C2 C1 112.04(14) . . ?
C3 C2 H2a 109.20(9) . . ?
C3 C2 H2b 109.20(9) . . ?
C18 C3 C2 108.88(14) . . ?
C4 C3 C2 107.69(14) . . ?
C4 C3 C18 109.70(14) . . ?
C19 C3 C2 110.12(14) . . ?
C19 C3 C18 109.73(14) . . ?
C19 C3 C4 110.69(14) . . ?
H18a C18 C3 109.5 . . ?
H18b C18 C3 109.5 . . ?
H18b C18 H18a 109.5 . . ?
H18c C18 C3 109.5 . . ?
H18c C18 H18a 109.5 . . ?
H18c C18 H18b 109.5 . . ?
H4a C4 C3 108.73(9) . . ?
H4b C4 C3 108.73(9) . . ?
H4b C4 H4a 107.6 . . ?
C5 C4 C3 114.11(14) . . ?
C5 C4 H4a 108.73(9) . . ?
C5 C4 H4b 108.73(9) . . ?
C6 C5 O1 120.88(15) . . ?
C4 C5 O1 121.64(15) . . ?
C4 C5 C6 117.36(14) . . ?
H19a C19 C3 109.5 . . ?
H19b C19 C3 109.5 . . ?
H19b C19 H19a 109.5 . . ?
H19c C19 C3 109.5 . . ?
H19c C19 H19a 109.5 . . ?
H19c C19 H19b 109.5 . . ?
H25 C25 C20 120.56(10) . . ?
C24 C25 C20 118.87(15) . . ?
C24 C25 H25 120.56(10) . . ?
H24 C24 C25 119.09(10) . . ?
C23 C24 C25 121.82(15) . . ?
C23 C24 H24 119.09(10) . . ?
C24 C23 C22 119.62(16) . . ?
H23 C23 C22 120.19(10) . . ?
H23 C23 C24 120.19(10) . . ?
H1Sa C1S C2S 109.5 . . ?
H1Sb C1S C2S 109.5 . . ?
H1Sb C1S H1Sa 109.5 . . ?
H1Sc C1S C2S 109.5 . . ?
H1Sc C1S H1Sa 109.5 . . ?
H1Sc C1S H1Sb 109.5 . . ?
C1S C2S O1S 121.8(3) . . ?
C3S C2S O1S 121.4(2) . . ?
C3S C2S C1S 116.8(3) . . ?
H3Sa C3S C2S 109.5 . . ?
H3Sb C3S C2S 109.5 . . ?
H3Sb C3S H3Sa 109.5 . . ?
H3Sc C3S C2S 109.5 . . ?
H3Sc C3S H3Sa 109.5 . . ?
H3Sc C3S H3Sb 109.5 . . ?
C1t C2t O1t 120(4) . . ?
C3t C2t O1t 114(3) . . ?
C3t C2t C1t 124(4) . . ?
H1ta C1t C2t 109.5 . . ?
H1tb C1t C2t 109.5 . . ?
H1tb C1t H1ta 109.5 . . ?
H1tc C1t C2t 109.5 . . ?
H1tc C1t H1ta 109.5 . . ?
H1tc C1t H1tb 109.5 . . ?
H3ta C3t C2t 109.5 . . ?
H3tb C3t C2t 109.5 . . ?
H3tb C3t H3ta 109.5 . . ?
H3tc C3t C2t 109.5 . . ?
H3tc C3t H3ta 109.5 . . ?
H3tc C3t H3tb 109.5 . . ?

loop_
_geom_bond_atom_site_label_1
_geom_bond_atom_site_label_2
_geom_bond_distance
_geom_bond_site_symmetry_2
_geom_bond_publ_flag
Fe1 C31 2.0475(18) . y
Fe1 C32 2.0401(18) . y
Fe1 C33 2.0366(18) . y
Fe1 C34 2.0438(17) . y
Fe1 C35 2.0561(18) . y
Fe1 C30 2.0518(17) . y
Fe1 C26 2.0526(16) . y
Fe1 C27 2.0414(17) . y
Fe1 C28 2.0393(17) . y
Fe1 C29 2.0503(17) . y
O1 C5 1.224(2) . ?
O2 C11 1.375(2) . ?
O2 C1 1.373(2) . ?
O1S C2S 1.216(2) . ?
N2 C9 1.345(2) . ?
N2 C10 1.328(2) . ?
N1 C10 1.331(2) . ?
N1 C11 1.337(2) . ?
C31 H31 1.0000 . ?
C31 C32 1.425(3) . ?
C31 C35 1.422(3) . ?
C32 H32 1.0000 . ?
C32 C33 1.421(3) . ?
C33 H33 1.0000 . ?
C33 C34 1.414(3) . ?
C34 H34 1.0000 . ?
C34 C35 1.420(2) . ?
C35 H35 1.0000 . ?
C30 H30 1.0000 . ?
C30 C26 1.430(2) . ?
C30 C29 1.425(2) . ?
C26 C27 1.433(2) . ?
C26 C22 1.480(2) . ?
C27 H27 1.0000 . ?
C27 C28 1.425(2) . ?
C28 H28 1.0000 . ?
C28 C29 1.420(3) . ?
C29 H29 1.0000 . ?
C22 C21 1.394(2) . ?
C22 C23 1.394(2) . ?
C21 H21 0.9500 . ?
C21 C20 1.395(2) . ?
C20 N3 1.415(2) . ?
C20 C25 1.400(2) . ?
N3 H3 0.8799(10) . ?
N3 C9 1.367(2) . ?
C9 C8 1.415(2) . ?
C10 H10 0.9500 . ?
C11 C8 1.376(2) . ?
C8 C7 1.518(2) . ?
C7 H7 1.0000 . ?
C7 C12 1.530(2) . ?
C7 C6 1.513(2) . ?
C12 C17 1.397(2) . ?
C12 C13 1.391(2) . ?
C17 C16 1.388(3) . ?
C17 F1 1.287(16) . ?
C17 H17 0.9500 . ?
C16 H16 0.9500 . ?
C16 C15 1.384(3) . ?
C15 H15 0.9500 . ?
C15 C14 1.387(3) . ?
C14 H14 0.9500 . ?
C14 C13 1.378(2) . ?
C13 F1A 1.359(2) . ?
C13 H13 0.9500 . ?
C6 C1 1.339(2) . ?
C6 C5 1.467(2) . ?
C1 C2 1.489(2) . ?
C2 H2a 0.9900 . ?
C2 H2b 0.9900 . ?
C2 C3 1.536(2) . ?
C3 C18 1.534(2) . ?
C3 C4 1.534(2) . ?
C3 C19 1.534(2) . ?
C18 H18a 0.9800 . ?
C18 H18b 0.9800 . ?
C18 H18c 0.9800 . ?
C4 H4a 0.9900 . ?
C4 H4b 0.9900 . ?
C4 C5 1.514(2) . ?
C19 H19a 0.9800 . ?
C19 H19b 0.9800 . ?
C19 H19c 0.9800 . ?
C25 H25 0.9500 . ?
C25 C24 1.387(2) . ?
C24 H24 0.9500 . ?
C24 C23 1.385(2) . ?
C23 H23 0.9500 . ?
C1S C2S 1.490(3) . ?
C1S H1Sa 0.9800 . ?
C1S H1Sb 0.9800 . ?
C1S H1Sc 0.9800 . ?
C2S C3S 1.503(3) . ?
C3S H3Sa 0.9800 . ?
C3S H3Sb 0.9800 . ?
C3S H3Sc 0.9800 . ?
O1t C2t 1.22(3) . ?
C2t C1t 1.46(3) . ?
C2t C3t 1.47(3) . ?
C1t H1ta 0.9800 . ?
C1t H1tb 0.9800 . ?
C1t H1tc 0.9800 . ?
C3t H3ta 0.9800 . ?
C3t H3tb 0.9800 . ?
C3t H3tc 0.9800 . ?

loop_
_geom_hbond_atom_site_label_D
_geom_hbond_atom_site_label_H
_geom_hbond_atom_site_label_A
_geom_hbond_distance_DH
_geom_hbond_distance_HA
_geom_hbond_distance_DA
_geom_hbond_angle_DHA
_geom_hbond_site_symmetry_A
C25 H25 N2 0.9500 2.262(2) 2.875(2) 121.57(5) .

loop_
_geom_torsion_atom_site_label_1
_geom_torsion_atom_site_label_2
_geom_torsion_atom_site_label_3
_geom_torsion_atom_site_label_4
_geom_torsion
_geom_torsion_site_symmetry_1
_geom_torsion_site_symmetry_2
_geom_torsion_site_symmetry_3
_geom_torsion_site_symmetry_4
_geom_torsion_publ_flag
Fe1 C31 C32 C33 59.24(11) . . . . ?
Fe1 C31 C35 C34 -58.78(11) . . . . ?
Fe1 C32 C31 C35 -59.72(11) . . . . ?
Fe1 C32 C33 C34 59.79(11) . . . . ?
Fe1 C33 C32 C31 -59.50(11) . . . . ?
Fe1 C33 C34 C35 59.62(11) . . . . ?
Fe1 C34 C33 C32 -59.62(11) . . . . ?
Fe1 C34 C35 C31 58.86(11) . . . . ?
Fe1 C35 C31 C32 59.26(11) . . . . ?
Fe1 C35 C34 C33 -59.16(11) . . . . ?
Fe1 C30 C26 C27 -59.03(10) . . . . ?
Fe1 C30 C26 C22 121.83(9) . . . . ?
Fe1 C30 C29 C28 58.87(11) . . . . ?
Fe1 C26 C30 C29 59.04(10) . . . . ?
Fe1 C26 C27 C28 -59.17(11) . . . . ?
Fe1 C26 C22 C21 -56.10(16) . . . . ?
Fe1 C26 C22 C23 124.43(15) . . . . ?
Fe1 C27 C26 C30 59.34(10) . . . . ?
Fe1 C27 C26 C22 -121.51(9) . . . . ?
Fe1 C27 C28 C29 -59.73(11) . . . . ?
Fe1 C28 C27 C26 59.45(10) . . . . ?
Fe1 C28 C29 C30 -59.16(11) . . . . ?
Fe1 C29 C30 C26 -59.05(10) . . . . ?
Fe1 C29 C28 C27 59.45(11) . . . . ?
O1 C5 C6 C7 -3.68(19) . . . . ?
O1 C5 C6 C1 173.57(16) . . . . ?
O1 C5 C4 C3 154.07(16) . . . . ?
O2 C11 N1 C10 -179.00(14) . . . . ?
O2 C11 C8 C9 177.84(16) . . . . ?
O2 C11 C8 C7 -3.84(19) . . . . ?
O2 C1 C6 C7 5.85(19) . . . . ?
O2 C1 C6 C5 -171.29(15) . . . . ?
O2 C1 C2 C3 -161.25(13) . . . . ?
N2 C9 N3 C20 15.0(2) . . . . ?
N2 C9 C8 C11 1.15(18) . . . . ?
N2 C9 C8 C7 -177.11(15) . . . . ?
N2 C10 N1 C11 1.5(2) . . . . ?
N1 C11 C8 C9 -2.5(2) . . . . ?
N1 C11 C8 C7 175.81(16) . . . . ?
C31 C32 C33 C34 0.30(16) . . . . ?
C31 C35 C34 C33 -0.30(16) . . . . ?
C32 C33 C34 C35 0.00(16) . . . . ?
C30 C26 C27 C28 0.17(15) . . . . ?
C30 C26 C22 C21 -147.15(17) . . . . ?
C30 C26 C22 C23 33.4(2) . . . . ?
C30 C29 C28 C27 0.29(15) . . . . ?
C26 C27 C28 C29 -0.29(15) . . . . ?
C26 C22 C21 C20 179.86(15) . . . . ?
C26 C22 C23 C24 179.33(16) . . . . ?
C22 C21 C20 N3 -176.77(16) . . . . ?
C22 C21 C20 C25 0.89(19) . . . . ?
C22 C23 C24 C25 0.72(19) . . . . ?
C21 C20 N3 C9 176.70(14) . . . . ?
C21 C20 C25 C24 -0.31(19) . . . . ?
C20 N3 C9 C8 -164.79(17) . . . . ?
C20 C25 C24 C23 -0.49(19) . . . . ?
N3 C9 C8 C11 -179.03(16) . . . . ?
N3 C9 C8 C7 2.71(19) . . . . ?
C9 C8 C7 C12 73.57(17) . . . . ?
C9 C8 C7 C6 -162.42(17) . . . . ?
C11 C8 C7 C12 -104.59(16) . . . . ?
C11 C8 C7 C6 19.43(17) . . . . ?
C8 C7 C12 C17 -116.94(14) . . . . ?
C8 C7 C12 C13 64.46(16) . . . . ?
C8 C7 C6 C1 -20.65(16) . . . . ?
C8 C7 C6 C5 156.50(13) . . . . ?
C7 C12 C17 C16 -178.66(15) . . . . ?
C7 C12 C17 F1 15.7(8) . . . . ?
C7 C12 C13 C14 178.19(15) . . . . ?
C7 C12 C13 F1A -3.54(17) . . . . ?
C7 C6 C1 C2 -175.17(15) . . . . ?
C7 C6 C5 C4 -179.73(14) . . . . ?
C12 C17 C16 C15 0.6(2) . . . . ?
C12 C13 C14 C15 0.3(2) . . . . ?
C17 C16 C15 C14 -0.8(2) . . . . ?
C16 C15 C14 C13 0.3(2) . . . . ?
C15 C14 C13 F1A -177.97(15) . . . . ?
C6 C1 C2 C3 19.66(19) . . . . ?
C6 C5 C4 C3 -29.91(16) . . . . ?
C1 C2 C3 C18 -167.31(15) . . . . ?
C1 C2 C3 C4 -48.43(15) . . . . ?
C1 C2 C3 C19 72.35(15) . . . . ?
C2 C3 C4 C5 54.42(15) . . . . ?

loop_
_restr_distance_atom_site_label_1
_restr_distance_atom_site_label_2
_restr_distance_site_symmetry_2
_restr_distance_target
_restr_distance_target_weight_param
_restr_distance_diff
N3 H3 1 0.8800 0.0010 0.0001

loop_
_restr_equal_distance_atom_site_label_1
_restr_equal_distance_atom_site_label_2
_restr_equal_distance_site_symmetry_2
_restr_equal_distance_class_id
O1S C1S 1 4
O1S C2S 1 1
O1S C3S 1 5
C1S C2S 1 2
C1S C3S 1 6
C2S C3S 1 3
O1t C2t 1 1
O1t C1t 1 4
O1t C3t 1 5
C2t C3t 1 3
C1t C2t 1 2
C1t C3t 1 6

loop_
_restr_equal_distance_class_class_id
_restr_equal_distance_class_target_weight_param
_restr_equal_distance_class_average
_restr_equal_distance_class_esd
_restr_equal_distance_class_diff_max
1 0.0200 1.2183 0.0023 0.0023
2 0.0200 1.4751 0.0149 0.0149
3 0.0200 1.4875 0.0159 0.0159
4 0.0400 2.3481 0.0197 0.0197
5 0.0400 2.3204 0.0554 0.0554
6 0.0400 2.5719 0.0223 0.0223

loop_
_restr_U_similar_atom_site_label_1
_restr_U_similar_atom_site_label_2
_restr_U_similar_weight_param
O1t C2t 0.0020
C2t C1t 0.0010
C2t C3t 0.0010
